data_1529038
loop_
_publ_author_name
'Yonesaki, Y.'
'Takei, T.'
'Kumada, N.'
'Kinomura, N.'

_publ_section_title
;
 Crystal structure of Eu(2+)-doped M3 Mg Si2 O8 (M: Ba, Sr, Ca) compounds
 and their emission properties
;
_journal_name_full 'Journal of Solid State Chemistry'
_journal_page_first 547
_journal_page_last 554
_journal_volume 182
_journal_year 2009
_chemical_formula_sum 'Mg O8 Si2 Sr3'
_chemical_name_systematic 'Sr3 Mg (Si2 O8)'
_space_group_IT_number 14
_symmetry_space_group_name_Hall '-P 2yab'
_symmetry_space_group_name_H-M 'P 1 21/a 1'
_cell_angle_alpha 90
_cell_angle_beta 90
_cell_angle_gamma 90
_cell_formula_units_Z 4
_cell_length_a 13.877
_cell_length_b 5.4577
_cell_length_c 9.452
_cell_volume 715.861
_citation_journal_id_ASTM JSSCBI
_cod_data_source_file Yonesaki_JSSCBI_2009_1687.cif
_cod_data_source_block Mg1O8Si2Sr3
_cod_original_cell_volume 715.8614
_cod_original_sg_symbol_Hall '-P 2ybc (z,y,-x)'
_cod_original_formula_sum 'Mg1 O8 Si2 Sr3'
_cod_database_code 1529038

loop_
_symmetry_equiv_pos_as_xyz
x,y,z
-x+1/2,y+1/2,-z
-x,-y,-z
x-1/2,-y-1/2,z

loop_
_atom_site_label
_atom_site_type_symbol
_atom_site_fract_x
_atom_site_fract_y
_atom_site_fract_z
_atom_site_occupancy
_atom_site_U_iso_or_equiv
O3 O-2 0.085 0.999 0.655 1 0.0
O5 O-2 0.125 0.737 0.925 1 0.0
Sr2 Sr+2 0.0862 0.246 0.9189 1 0.0
O2 O-2 0.073 0.459 0.68 1 0.0
O8 O-2 0.077 0.936 0.167 1 0.0
O7 O-2 0.107 0.462 0.181 1 0.0
Sr1 Sr+2 0.25 0.2126 0.2528 1 0.0
Si1 Si+4 0.1407 0.253 0.574 1 0.0
O6 O-2 0.25 0.764 0.085 1 0.0
O4 O-2 0.241 0.287 0.56 1 0.0
Mg1 Mg+2 -0.003 0.235 0.247 1 0.0
Sr3 Sr+2 0.0889 0.741 0.423 1 0.0
Si2 Si+4 0.13 0.739 0.082 1 0.0
O1 O-2 0.087 0.255 0.428 1 0.0
